data_4327040
loop_
_publ_author_name
'Andrew D. Schwarz'
'Ainara Nova'
'Eric Clot'
'Philip Mountford'

_publ_contact_author
;
 Prof P. Mountford           
 Chemistry Research Laboratory
 Mansfield Road
 Oxford
 OX1 3TA
 UK
;
_publ_contact_author_email Philip.Mountford@chem.ox.ac.uk
_publ_contact_author_fax '+44 1865 285141'
_publ_contact_author_phone '+44 1865 285140'
_publ_section_title
;
 Titanium tert-Butoxyimido Compounds
;
_journal_name_full 'Inorganic Chemistry'
_journal_page_first 12155
_journal_page_last 12171
_journal_paper_doi 10.1021/ic201896q
_journal_volume 50
_journal_year 2011
_chemical_absolute_configuration ad
_chemical_formula_moiety 'C20 H43 N5 O1 Si2 Ti1'
_chemical_formula_sum 'C20 H43 N5 O Si2 Ti'
_chemical_formula_weight 473.67
_chemical_name_systematic Ti(N2NMe)(NOtBu)(py)
_space_group_IT_number 19
_symmetry_cell_setting orthorhombic
_symmetry_space_group_name_Hall 'P 2ac 2ab'
_symmetry_space_group_name_H-M 'P 21 21 21'
_atom_sites_solution_hydrogens geom
_atom_sites_solution_primary direct
_atom_sites_solution_secondary difmap
_cell_angle_alpha 90
_cell_angle_beta 90
_cell_angle_gamma 90
_cell_formula_units_Z 4
_cell_length_a 10.0550(2)
_cell_length_b 15.5409(3)
_cell_length_c 17.4207(4)
_cell_measurement_reflns_used 3372
_cell_measurement_temperature 150
_cell_measurement_theta_max 27
_cell_measurement_theta_min 5
_cell_volume 2722.22(10)
_computing_cell_refinement 'DENZO/SCALEPACK (Otwinowski & Minor, 1997)'
_computing_data_collection 'COLLECT (Nonius, 2001).'
_computing_data_reduction 'DENZO/SCALEPACK (Otwinowski & Minor, 1997)'
_computing_molecular_graphics 'CAMERON (Watkin et al., 1996)'
_computing_publication_material 'CRYSTALS (Betteridge et al., 2003)'
_computing_structure_refinement 'CRYSTALS (Betteridge et al., 2003)'
_computing_structure_solution 'SIR92 (Altomare et al., 1994)'
_diffrn_ambient_temperature 150
_diffrn_measured_fraction_theta_full 0.990
_diffrn_measured_fraction_theta_max 0.989
_diffrn_measurement_device 'Nonius KappaCCD'
_diffrn_measurement_device_type Area
_diffrn_measurement_method \w
_diffrn_radiation_monochromator graphite
_diffrn_radiation_type 'Mo K\a'
_diffrn_radiation_wavelength 0.71073
_diffrn_reflns_av_R_equivalents 0.073
_diffrn_reflns_limit_h_max 13
_diffrn_reflns_limit_h_min -13
_diffrn_reflns_limit_k_max 20
_diffrn_reflns_limit_k_min -20
_diffrn_reflns_limit_l_max 22
_diffrn_reflns_limit_l_min -22
_diffrn_reflns_number 22523
_diffrn_reflns_theta_full 26.631
_diffrn_reflns_theta_max 27.455
_diffrn_reflns_theta_min 5.102
_diffrn_standards_number 0
_exptl_absorpt_coefficient_mu 0.421
_exptl_absorpt_correction_T_max 0.96
_exptl_absorpt_correction_T_min 0.92
_exptl_absorpt_correction_type multi-scan
_exptl_absorpt_process_details 'DENZO/SCALEPACK (Otwinowski & Minor, 1997)'
_exptl_crystal_colour orange
_exptl_crystal_density_diffrn 1.156
_exptl_crystal_description plate
_exptl_crystal_F_000 1024
_exptl_crystal_size_max 0.200
_exptl_crystal_size_mid 0.200
_exptl_crystal_size_min 0.100
_refine_diff_density_max 0.50
_refine_diff_density_min -0.28
_refine_ls_abs_structure_details 'Flack (1983), 1762 Friedel-pairs'
_refine_ls_abs_structure_Flack -0.02(3)
_refine_ls_extinction_method none
_refine_ls_goodness_of_fit_ref 0.9268
_refine_ls_hydrogen_treatment constr
_refine_ls_matrix_type full
_refine_ls_number_parameters 263
_refine_ls_number_reflns 4299
_refine_ls_number_restraints 0
_refine_ls_R_factor_all 0.0696
_refine_ls_R_factor_gt 0.0457
_refine_ls_shift/su_max 0.0006135
_refine_ls_shift/su_mean 0.0012877
_refine_ls_structure_factor_coef F
_refine_ls_weighting_details
;
 Method, part 1, Chebychev polynomial, (Watkin, 1994, Prince, 1982) 
 [weight] = 1.0/[A~0~*T~0~(x)+A~1~*T~1~(x) ... +A~n-1~]*T~n-1~(x)] 
 where A~i~ are the Chebychev coefficients listed below and x= Fcalc/Fmax 
 Method = Robust Weighting (Prince, 1982) 
 W = [weight] * [1-(deltaF/6*sigmaF)^2^]^2^ 
 A~i~ are: 
 0.743 0.245 0.577 0.352E-01 0.189 
;
_refine_ls_weighting_scheme calc
_refine_ls_wR_factor_all 0.0790
_refine_ls_wR_factor_gt 0.0513
_refine_ls_wR_factor_ref 0.0457
_reflns_limit_h_max 13
_reflns_limit_h_min -13
_reflns_limit_k_max 20
_reflns_limit_k_min 0
_reflns_limit_l_max 22
_reflns_limit_l_min 0
_reflns_number_gt 4759
_reflns_number_total 6101
_reflns_threshold_expression I>2.0\s(I)
_oxford_diffrn_Wilson_B_factor 2.29
_oxford_diffrn_Wilson_scale 10.90
_oxford_refine_ls_r_factor_ref 0.0390
_oxford_refine_ls_scale 0.3053(4)
_oxford_reflns_number_all 6101
_oxford_reflns_threshold_expression_ref I>3.0\s(I)
_cod_data_source_file ic201896q_si_002_08.cif
_cod_data_source_block COMPOUND_7a
_cod_original_sg_symbol_H-M 'P 21 21 21 '
_cod_original_formula_sum 'C20 H43 N5 O1 Si2 Ti1'
_cod_database_code 4327040

loop_
_symmetry_equiv_pos_as_xyz
x,y,z
x+1/2,-y+1/2,-z
-x,y+1/2,-z+1/2
-x+1/2,-y,z+1/2

loop_
_atom_site_label
_atom_site_type_symbol
_atom_site_fract_x
_atom_site_fract_y
_atom_site_fract_z
_atom_site_U_iso_or_equiv
_atom_site_occupancy
_atom_site_adp_type
_atom_site_refinement_flags_posn
Ti1 Ti 0.30601(5) 0.51160(3) 0.64241(3) 0.0232 1.0000 Uani .
N1 N 0.4445(2) 0.57026(16) 0.66760(14) 0.0263 1.0000 Uani .
N2 N 0.1715(2) 0.60321(16) 0.62098(14) 0.0281 1.0000 Uani .
N3 N 0.3714(3) 0.43052(17) 0.56010(14) 0.0313 1.0000 Uani .
N4 N 0.1143(3) 0.43033(17) 0.61787(15) 0.0335 1.0000 Uani .
N5 N 0.2937(3) 0.44835(16) 0.75512(13) 0.0299 1.0000 Uani .
Si1 Si 0.19997(9) 0.71097(5) 0.63912(5) 0.0286 1.0000 Uani .
Si2 Si 0.53048(10) 0.42128(6) 0.52386(5) 0.0363 1.0000 Uani .
O1 O 0.5523(2) 0.62136(14) 0.68691(13) 0.0342 1.0000 Uani .
C1 C 0.6341(3) 0.5892(2) 0.7510(2) 0.0358 1.0000 Uani .
C2 C 0.7555(4) 0.6466(3) 0.7457(3) 0.0503 1.0000 Uani .
C3 C 0.5592(4) 0.6006(3) 0.8255(2) 0.0607 1.0000 Uani .
C4 C 0.6719(4) 0.4964(2) 0.7384(2) 0.0463 1.0000 Uani .
C5 C 0.0430(3) 0.5773(2) 0.5882(2) 0.0383 1.0000 Uani .
C6 C 0.0541(4) 0.4843(3) 0.5583(2) 0.0450 1.0000 Uani .
C7 C 0.2785(4) 0.3660(2) 0.5307(2) 0.0429 1.0000 Uani .
C8 C 0.1650(4) 0.3487(2) 0.5848(2) 0.0524 1.0000 Uani .
C9 C 0.0200(4) 0.4112(3) 0.6786(3) 0.0641 1.0000 Uani .
C10 C 0.3277(4) 0.7577(3) 0.5730(2) 0.0471 1.0000 Uani .
C11 C 0.0433(4) 0.7752(2) 0.6262(2) 0.0458 1.0000 Uani .
C12 C 0.2542(5) 0.7303(2) 0.7402(2) 0.0502 1.0000 Uani .
C13 C 0.6245(4) 0.5249(3) 0.5202(2) 0.0482 1.0000 Uani .
C14 C 0.6267(4) 0.3374(3) 0.5769(2) 0.0495 1.0000 Uani .
C15 C 0.5282(5) 0.3820(3) 0.4212(2) 0.0640 1.0000 Uani .
C16 C 0.3585(3) 0.3750(2) 0.7684(2) 0.0368 1.0000 Uani .
C17 C 0.3623(4) 0.3357(2) 0.8394(2) 0.0449 1.0000 Uani .
C18 C 0.2982(4) 0.3750(2) 0.89992(19) 0.0468 1.0000 Uani .
C19 C 0.2305(4) 0.4505(3) 0.88749(19) 0.0423 1.0000 Uani .
C20 C 0.2310(3) 0.4851(2) 0.81389(18) 0.0349 1.0000 Uani .
H21 H 0.7996 0.6374 0.6981 0.0625 1.0000 Uiso R
H22 H 0.8145 0.6337 0.7867 0.0625 1.0000 Uiso R
H23 H 0.7282 0.7049 0.7491 0.0625 1.0000 Uiso R
H31 H 0.4846 0.5632 0.8263 0.0730 1.0000 Uiso R
H32 H 0.6162 0.5874 0.8673 0.0730 1.0000 Uiso R
H33 H 0.5299 0.6585 0.8297 0.0730 1.0000 Uiso R
H41 H 0.5952 0.4610 0.7417 0.0597 1.0000 Uiso R
H42 H 0.7342 0.4795 0.7765 0.0597 1.0000 Uiso R
H43 H 0.7109 0.4906 0.6890 0.0597 1.0000 Uiso R
H51 H -0.0233 0.5790 0.6270 0.0454 1.0000 Uiso R
H52 H 0.0193 0.6152 0.5477 0.0454 1.0000 Uiso R
H61 H -0.0313 0.4627 0.5450 0.0574 1.0000 Uiso R
H62 H 0.1097 0.4840 0.5142 0.0574 1.0000 Uiso R
H71 H 0.3257 0.3140 0.5219 0.0532 1.0000 Uiso R
H72 H 0.2426 0.3863 0.4836 0.0532 1.0000 Uiso R
H81 H 0.1964 0.3133 0.6254 0.0659 1.0000 Uiso R
H82 H 0.0949 0.3202 0.5586 0.0659 1.0000 Uiso R
H91 H 0.0626 0.3765 0.7162 0.0841 1.0000 Uiso R
H92 H -0.0105 0.4629 0.7017 0.0841 1.0000 Uiso R
H93 H -0.0535 0.3807 0.6576 0.0841 1.0000 Uiso R
H101 H 0.4089 0.7269 0.5779 0.0566 1.0000 Uiso R
H102 H 0.3418 0.8164 0.5861 0.0566 1.0000 Uiso R
H103 H 0.2969 0.7539 0.5216 0.0566 1.0000 Uiso R
H111 H -0.0244 0.7532 0.6588 0.0565 1.0000 Uiso R
H112 H 0.0601 0.8337 0.6387 0.0565 1.0000 Uiso R
H113 H 0.0152 0.7712 0.5742 0.0565 1.0000 Uiso R
H121 H 0.1907 0.7065 0.7746 0.0587 1.0000 Uiso R
H122 H 0.2615 0.7904 0.7489 0.0587 1.0000 Uiso R
H123 H 0.3381 0.7038 0.7485 0.0587 1.0000 Uiso R
H131 H 0.5733 0.5667 0.4935 0.0608 1.0000 Uiso R
H132 H 0.6408 0.5443 0.5710 0.0608 1.0000 Uiso R
H133 H 0.7068 0.5166 0.4944 0.0608 1.0000 Uiso R
H141 H 0.5776 0.2852 0.5778 0.0613 1.0000 Uiso R
H142 H 0.6430 0.3560 0.6280 0.0613 1.0000 Uiso R
H143 H 0.7091 0.3283 0.5514 0.0613 1.0000 Uiso R
H151 H 0.6167 0.3776 0.4024 0.0743 1.0000 Uiso R
H152 H 0.4797 0.4215 0.3904 0.0743 1.0000 Uiso R
H153 H 0.4868 0.3271 0.4192 0.0743 1.0000 Uiso R
H161 H 0.4022 0.3482 0.7263 0.0465 1.0000 Uiso R
H171 H 0.4090 0.2832 0.8467 0.0557 1.0000 Uiso R
H181 H 0.3005 0.3500 0.9497 0.0565 1.0000 Uiso R
H191 H 0.1849 0.4784 0.9283 0.0535 1.0000 Uiso R
H201 H 0.1846 0.5374 0.8047 0.0427 1.0000 Uiso R

loop_
_atom_site_aniso_label
_atom_site_aniso_U_11
_atom_site_aniso_U_22
_atom_site_aniso_U_33
_atom_site_aniso_U_23
_atom_site_aniso_U_13
_atom_site_aniso_U_12
Ti1 0.0240(2) 0.0257(2) 0.0199(2) -0.0019(2) 0.0009(2) 0.0005(2)
N1 0.0241(12) 0.0269(12) 0.0280(12) -0.0027(10) -0.0032(10) 0.0001(10)
N2 0.0190(12) 0.0348(14) 0.0304(13) -0.0025(10) -0.0007(9) -0.0014(10)
N3 0.0379(14) 0.0287(14) 0.0273(13) -0.0069(11) 0.0020(11) 0.0011(11)
N4 0.0359(15) 0.0317(14) 0.0328(14) 0.0001(11) -0.0022(11) -0.0092(12)
N5 0.0345(13) 0.0324(12) 0.0229(11) -0.0004(10) 0.0008(11) -0.0006(11)
Si1 0.0299(4) 0.0295(4) 0.0263(4) -0.0017(3) -0.0008(4) 0.0035(3)
Si2 0.0419(5) 0.0449(5) 0.0222(4) -0.0005(4) 0.0032(4) 0.0166(4)
O1 0.0306(11) 0.0312(11) 0.0409(12) 0.0034(10) -0.0122(10) -0.0030(9)
C1 0.0309(16) 0.0388(19) 0.0378(17) -0.0023(15) -0.0130(14) 0.0015(13)
C2 0.0369(19) 0.052(2) 0.062(2) -0.005(2) -0.0172(19) -0.0087(16)
C3 0.049(2) 0.094(4) 0.039(2) -0.011(2) -0.0096(18) 0.012(2)
C4 0.0383(18) 0.043(2) 0.058(2) 0.0037(17) -0.0165(16) 0.0052(16)
C5 0.0262(16) 0.0437(18) 0.0449(19) 0.0022(16) -0.0080(14) -0.0013(15)
C6 0.0394(18) 0.050(2) 0.046(2) -0.0077(18) -0.0078(15) -0.0075(17)
C7 0.052(2) 0.0372(18) 0.0400(18) -0.0121(15) -0.0052(17) -0.0005(15)
C8 0.059(3) 0.042(2) 0.056(2) -0.0002(17) -0.0115(19) -0.0135(18)
C9 0.047(2) 0.088(3) 0.057(2) 0.013(2) 0.005(2) -0.027(2)
C10 0.041(2) 0.048(2) 0.051(2) -0.0032(17) 0.0090(17) -0.0108(17)
C11 0.0427(19) 0.0349(18) 0.060(2) 0.0037(16) -0.0022(18) 0.0078(15)
C12 0.073(3) 0.039(2) 0.0379(19) -0.0112(16) -0.0123(18) 0.0166(18)
C13 0.0368(19) 0.063(3) 0.0451(19) 0.0124(18) 0.0148(16) 0.0120(18)
C14 0.058(2) 0.048(2) 0.042(2) -0.0078(17) -0.0071(18) 0.0177(18)
C15 0.069(3) 0.091(3) 0.0318(19) -0.009(2) 0.004(2) 0.037(3)
C16 0.0391(18) 0.0323(17) 0.0390(18) -0.0011(14) -0.0064(15) 0.0004(14)
C17 0.051(2) 0.0369(19) 0.047(2) 0.0118(15) -0.0127(17) 0.0002(16)
C18 0.058(2) 0.053(2) 0.0297(16) 0.0096(15) -0.0080(18) -0.014(2)
C19 0.043(2) 0.057(2) 0.0270(15) 0.0012(15) 0.0024(14) -0.0066(17)
C20 0.0367(17) 0.0373(17) 0.0306(15) -0.0007(14) 0.0045(13) 0.0000(14)

loop_
_atom_type_symbol
_atom_type_scat_dispersion_real
_atom_type_scat_dispersion_imag
_atom_type_scat_Cromer_Mann_a1
_atom_type_scat_Cromer_Mann_b1
_atom_type_scat_Cromer_Mann_a2
_atom_type_scat_Cromer_Mann_b2
_atom_type_scat_Cromer_Mann_a3
_atom_type_scat_Cromer_Mann_b3
_atom_type_scat_Cromer_Mann_a4
_atom_type_scat_Cromer_Mann_b4
_atom_type_scat_Cromer_Mann_c
_atom_type_scat_source
C 0.0033 0.0016 2.3100 20.8439 1.0200 10.2075 1.5886 0.5687 0.8650 51.6512 0.2156 'International Tables Vol C 4.2.6.8 and 6.1.1.4'
H 0.0000 0.0000 0.4930 10.5109 0.3229 26.1257 0.1402 3.1424 0.0408 57.7998 0.0030 'International Tables Vol C 4.2.6.8 and 6.1.1.4'
N 0.0061 0.0033 12.2126 0.0057 3.1322 9.8933 2.0125 28.9975 1.1663 0.5826 -11.5290 'International Tables Vol C 4.2.6.8 and 6.1.1.4'
O 0.0106 0.0060 3.0485 13.2771 2.2868 5.7011 1.5463 0.3239 0.8670 32.9089 0.2508 'International Tables Vol C 4.2.6.8 and 6.1.1.4'
Si 0.0817 0.0704 6.2915 2.4386 3.0353 32.3337 1.9891 0.6785 1.5410 81.6937 1.1407 'International Tables Vol C 4.2.6.8 and 6.1.1.4'
Ti 0.2776 0.4457 9.7595 7.8508 7.3558 0.5000 1.6991 35.6338 1.9021 116.1050 1.2807 'International Tables Vol C 4.2.6.8 and 6.1.1.4'

loop_
_geom_angle_atom_site_label_1
_geom_angle_atom_site_label_2
_geom_angle_atom_site_label_3
_geom_angle
_geom_angle_publ_flag
N1 Ti1 N2 102.58(11) yes
N1 Ti1 N3 104.36(12) yes
N2 Ti1 N3 122.16(10) yes
N1 Ti1 N4 175.74(11) yes
N2 Ti1 N4 78.07(10) yes
N3 Ti1 N4 78.58(11) yes
N1 Ti1 N5 93.14(11) yes
N2 Ti1 N5 116.55(10) yes
N3 Ti1 N5 111.93(10) yes
N4 Ti1 N5 82.85(9) yes
Ti1 N1 O1 177.0(2) yes
Ti1 N2 Si1 122.97(13) yes
Ti1 N2 C5 118.2(2) yes
Si1 N2 C5 118.9(2) yes
Ti1 N3 Si2 127.86(15) yes
Ti1 N3 C7 117.9(2) yes
Si2 N3 C7 114.0(2) yes
Ti1 N4 C6 99.26(19) yes
Ti1 N4 C8 104.4(2) yes
C6 N4 C8 110.9(3) yes
Ti1 N4 C9 121.0(2) yes
C6 N4 C9 111.3(3) yes
C8 N4 C9 109.4(3) yes
Ti1 N5 C16 120.6(2) yes
Ti1 N5 C20 121.4(2) yes
C16 N5 C20 117.8(3) yes
N2 Si1 C10 112.17(15) yes
N2 Si1 C11 110.73(15) yes
C10 Si1 C11 107.18(18) yes
N2 Si1 C12 112.11(15) yes
C10 Si1 C12 108.5(2) yes
C11 Si1 C12 105.84(18) yes
N3 Si2 C13 114.19(15) yes
N3 Si2 C14 110.95(17) yes
C13 Si2 C14 110.86(19) yes
N3 Si2 C15 111.23(18) yes
C13 Si2 C15 104.6(2) yes
C14 Si2 C15 104.42(19) yes
N1 O1 C1 115.2(2) yes
O1 C1 C2 101.8(3) yes
O1 C1 C3 109.4(3) yes
C2 C1 C3 112.6(3) yes
O1 C1 C4 110.8(3) yes
C2 C1 C4 110.6(3) yes
C3 C1 C4 111.3(3) yes
C1 C2 H21 109.9 no
C1 C2 H22 109.5 no
H21 C2 H22 109.5 no
C1 C2 H23 109.0 no
H21 C2 H23 109.5 no
H22 C2 H23 109.5 no
C1 C3 H31 109.5 no
C1 C3 H32 109.4 no
H31 C3 H32 109.5 no
C1 C3 H33 109.5 no
H31 C3 H33 109.5 no
H32 C3 H33 109.5 no
C1 C4 H41 110.0 no
C1 C4 H42 109.3 no
H41 C4 H42 109.5 no
C1 C4 H43 109.1 no
H41 C4 H43 109.5 no
H42 C4 H43 109.5 no
N2 C5 C6 109.0(3) yes
N2 C5 H51 109.5 no
C6 C5 H51 108.6 no
N2 C5 H52 109.8 no
C6 C5 H52 110.5 no
H51 C5 H52 109.5 no
C5 C6 N4 109.1(3) yes
C5 C6 H61 110.4 no
N4 C6 H61 110.1 no
C5 C6 H62 108.7 no
N4 C6 H62 109.0 no
H61 C6 H62 109.5 no
N3 C7 C8 112.8(3) yes
N3 C7 H71 108.7 no
C8 C7 H71 109.1 no
N3 C7 H72 108.5 no
C8 C7 H72 108.2 no
H71 C7 H72 109.5 no
C7 C8 N4 110.6(3) yes
C7 C8 H81 108.6 no
N4 C8 H81 108.7 no
C7 C8 H82 110.1 no
N4 C8 H82 109.3 no
H81 C8 H82 109.5 no
N4 C9 H91 108.9 no
N4 C9 H92 110.2 no
H91 C9 H92 109.5 no
N4 C9 H93 109.3 no
H91 C9 H93 109.5 no
H92 C9 H93 109.5 no
Si1 C10 H101 109.8 no
Si1 C10 H102 109.2 no
H101 C10 H102 109.5 no
Si1 C10 H103 109.4 no
H101 C10 H103 109.5 no
H102 C10 H103 109.5 no
Si1 C11 H111 109.8 no
Si1 C11 H112 109.4 no
H111 C11 H112 109.5 no
Si1 C11 H113 109.2 no
H111 C11 H113 109.5 no
H112 C11 H113 109.5 no
Si1 C12 H121 109.6 no
Si1 C12 H122 109.3 no
H121 C12 H122 109.5 no
Si1 C12 H123 109.5 no
H121 C12 H123 109.5 no
H122 C12 H123 109.5 no
Si2 C13 H131 109.3 no
Si2 C13 H132 109.2 no
H131 C13 H132 109.5 no
Si2 C13 H133 109.9 no
H131 C13 H133 109.5 no
H132 C13 H133 109.5 no
Si2 C14 H141 109.5 no
Si2 C14 H142 109.9 no
H141 C14 H142 109.5 no
Si2 C14 H143 108.9 no
H141 C14 H143 109.5 no
H142 C14 H143 109.5 no
Si2 C15 H151 109.8 no
Si2 C15 H152 109.4 no
H151 C15 H152 109.5 no
Si2 C15 H153 109.2 no
H151 C15 H153 109.5 no
H152 C15 H153 109.5 no
N5 C16 C17 123.1(3) yes
N5 C16 H161 117.8 no
C17 C16 H161 119.0 no
C16 C17 C18 118.5(3) yes
C16 C17 H171 120.8 no
C18 C17 H171 120.6 no
C17 C18 C19 119.3(3) yes
C17 C18 H181 120.4 no
C19 C18 H181 120.3 no
C18 C19 C20 118.3(3) yes
C18 C19 H191 120.7 no
C20 C19 H191 120.9 no
C19 C20 N5 123.0(3) yes
C19 C20 H201 119.0 no
N5 C20 H201 118.1 no

loop_
_geom_bond_atom_site_label_1
_geom_bond_atom_site_label_2
_geom_bond_distance
_geom_bond_publ_flag
Ti1 N1 1.721(2) yes
Ti1 N2 1.999(3) yes
Ti1 N3 2.019(2) yes
Ti1 N4 2.344(3) yes
Ti1 N5 2.199(2) yes
N1 O1 1.385(3) yes
N2 Si1 1.728(3) yes
N2 C5 1.469(4) yes
N3 Si2 1.725(3) yes
N3 C7 1.463(4) yes
N4 C6 1.465(5) yes
N4 C8 1.483(5) yes
N4 C9 1.452(5) yes
N5 C16 1.334(4) yes
N5 C20 1.331(4) yes
Si1 C10 1.871(4) yes
Si1 C11 1.879(4) yes
Si1 C12 1.868(4) yes
Si2 C13 1.868(4) yes
Si2 C14 1.868(4) yes
Si2 C15 1.890(4) yes
O1 C1 1.474(4) yes
C1 C2 1.514(5) yes
C1 C3 1.512(5) yes
C1 C4 1.506(5) yes
C2 H21 0.950 no
C2 H22 0.950 no
C2 H23 0.950 no
C3 H31 0.950 no
C3 H32 0.950 no
C3 H33 0.950 no
C4 H41 0.950 no
C4 H42 0.950 no
C4 H43 0.950 no
C5 C6 1.540(5) yes
C5 H51 0.950 no
C5 H52 0.950 no
C6 H61 0.950 no
C6 H62 0.950 no
C7 C8 1.504(6) yes
C7 H71 0.950 no
C7 H72 0.950 no
C8 H81 0.950 no
C8 H82 0.950 no
C9 H91 0.950 no
C9 H92 0.950 no
C9 H93 0.950 no
C10 H101 0.950 no
C10 H102 0.950 no
C10 H103 0.950 no
C11 H111 0.950 no
C11 H112 0.950 no
C11 H113 0.950 no
C12 H121 0.950 no
C12 H122 0.950 no
C12 H123 0.950 no
C13 H131 0.950 no
C13 H132 0.950 no
C13 H133 0.950 no
C14 H141 0.950 no
C14 H142 0.950 no
C14 H143 0.950 no
C15 H151 0.950 no
C15 H152 0.950 no
C15 H153 0.950 no
C16 C17 1.381(5) yes
C16 H161 0.950 no
C17 C18 1.378(6) yes
C17 H171 0.950 no
C18 C19 1.374(6) yes
C18 H181 0.950 no
C19 C20 1.391(5) yes
C19 H191 0.950 no
C20 H201 0.950 no
